data_2205507
loop_
_publ_author_name
'Lei, Yingjie'
'Shi, Jixian'
'Yu, Mei'
'Zheng, Xiufang'

_publ_section_title
;
 2-(4-Bromophenyl)-5-(3,4-dimethoxyphenyl)-3,4-dimethylthiophene
;
_journal_issue 4
_journal_name_full 'Acta Crystallographica Section E'
_journal_page_first o873
_journal_page_last o874
_journal_paper_doi 10.1107/S1600536805006288
_journal_volume 61
_journal_year 2005
_chemical_formula_iupac 'C20 H19 Br O2 S'
_chemical_formula_moiety 'C20 H19 Br O2 S'
_chemical_formula_sum 'C20 H19 Br O2 S'
_chemical_formula_weight 403.32
_chemical_melting_point 433
_chemical_name_systematic
;
2-(4-Bromophenyl)-5-(3,4-dimethoxyphenyl)-3,4-dimethylthiophene
;
_space_group_IT_number 14
_symmetry_cell_setting monoclinic
_symmetry_space_group_name_Hall '-P 2ybc'
_symmetry_space_group_name_H-M 'P 1 21/c 1'
_atom_sites_solution_hydrogens geom
_atom_sites_solution_primary direct
_atom_sites_solution_secondary difmap
_audit_creation_method SHELXL-97
_cell_angle_alpha 90.00
_cell_angle_beta 100.220(2)
_cell_angle_gamma 90.00
_cell_formula_units_Z 4
_cell_length_a 16.544(2)
_cell_length_b 15.0056(19)
_cell_length_c 7.3884(10)
_cell_measurement_reflns_used 1893
_cell_measurement_temperature 293(2)
_cell_measurement_theta_max 22.27
_cell_measurement_theta_min 2.50
_cell_volume 1805.1(4)
_computing_cell_refinement SMART
_computing_data_collection 'SMART (Bruker, 1997)'
_computing_data_reduction 'SAINT (Bruker, 1997)'
_computing_molecular_graphics 'SHELXTL (Bruker, 1997)'
_computing_publication_material SHELXTL
_computing_structure_refinement 'SHELXL97 (Sheldrick, 1997)'
_computing_structure_solution 'SHELXS97 (Sheldrick, 1990)'
_diffrn_ambient_temperature 293(2)
_diffrn_measured_fraction_theta_full 0.991
_diffrn_measured_fraction_theta_max 0.991
_diffrn_measurement_device_type 'Bruker SMART CCD area-detector'
_diffrn_measurement_method '\f and \w'
_diffrn_radiation_monochromator graphite
_diffrn_radiation_source 'fine-focus sealed tube'
_diffrn_radiation_type MoK\a
_diffrn_radiation_wavelength 0.71073
_diffrn_reflns_av_R_equivalents 0.0409
_diffrn_reflns_av_sigmaI/netI 0.0583
_diffrn_reflns_limit_h_max 20
_diffrn_reflns_limit_h_min -21
_diffrn_reflns_limit_k_max 19
_diffrn_reflns_limit_k_min -18
_diffrn_reflns_limit_l_max 9
_diffrn_reflns_limit_l_min -8
_diffrn_reflns_number 12159
_diffrn_reflns_theta_full 28.11
_diffrn_reflns_theta_max 28.11
_diffrn_reflns_theta_min 1.85
_exptl_absorpt_coefficient_mu 2.402
_exptl_absorpt_correction_T_max 0.750
_exptl_absorpt_correction_T_min 0.602
_exptl_absorpt_correction_type multi-scan
_exptl_absorpt_process_details '(SADABS; Sheldrick, 1996)'
_exptl_crystal_colour colourless
_exptl_crystal_density_diffrn 1.484
_exptl_crystal_density_method 'not measured'
_exptl_crystal_description block
_exptl_crystal_F_000 824
_exptl_crystal_size_max 0.20
_exptl_crystal_size_mid 0.18
_exptl_crystal_size_min 0.12
_refine_diff_density_max 0.306
_refine_diff_density_min -0.431
_refine_ls_extinction_method none
_refine_ls_goodness_of_fit_ref 0.993
_refine_ls_hydrogen_treatment constr
_refine_ls_matrix_type full
_refine_ls_number_parameters 221
_refine_ls_number_reflns 4361
_refine_ls_number_restraints 0
_refine_ls_restrained_S_all 0.993
_refine_ls_R_factor_all 0.0913
_refine_ls_R_factor_gt 0.0404
_refine_ls_shift/su_max 0.001
_refine_ls_shift/su_mean 0.000
_refine_ls_structure_factor_coef Fsqd
_refine_ls_weighting_details 'calc w = 1/[\s^2^(Fo^2^)+(0.0489P)^2^] where P = (Fo^2^+2Fc^2^)/3'
_refine_ls_weighting_scheme calc
_refine_ls_wR_factor_gt 0.0903
_refine_ls_wR_factor_ref 0.1055
_reflns_number_gt 2503
_reflns_number_total 4361
_reflns_threshold_expression I>2\s(I)
_cod_data_source_file hg6149.cif
_cod_data_source_block I
_cod_original_sg_symbol_H-M 'P 21/c'
_cod_database_code 2205507
_cod_database_fobs_code 2205507

loop_
_symmetry_equiv_pos_as_xyz
'x, y, z'
'-x, y+1/2, -z+1/2'
'-x, -y, -z'
'x, -y-1/2, z-1/2'

loop_
_atom_site_label
_atom_site_fract_x
_atom_site_fract_y
_atom_site_fract_z
_atom_site_U_iso_or_equiv
_atom_site_adp_type
_atom_site_calc_flag
_atom_site_refinement_flags
_atom_site_occupancy
_atom_site_type_symbol
Br1 1.409088(18) 0.61844(2) 0.15346(5) 0.07402(16) Uani d . 1 Br
S1 0.97578(4) 0.63137(4) 0.12493(8) 0.03967(17) Uani d . 1 S
O1 0.61052(12) 0.56378(16) 0.2629(3) 0.0735(6) Uani d . 1 O
O2 0.56680(12) 0.64291(14) -0.0467(3) 0.0690(6) Uani d . 1 O
C1 1.05692(15) 0.62949(15) 0.3091(3) 0.0364(6) Uani d . 1 C
C2 1.02830(15) 0.62613(15) 0.4719(3) 0.0365(6) Uani d . 1 C
C3 0.94106(15) 0.62597(15) 0.4482(3) 0.0358(6) Uani d . 1 C
C4 0.90316(14) 0.62890(15) 0.2675(3) 0.0340(5) Uani d . 1 C
C5 1.14061(15) 0.62934(15) 0.2707(3) 0.0364(6) Uani d . 1 C
C6 1.16240(15) 0.57485(17) 0.1349(3) 0.0411(6) Uani d . 1 C
H6 1.1226 0.5388 0.0665 0.049 Uiso calc R 1 H
C7 1.24081(16) 0.57279(18) 0.0990(4) 0.0454(6) Uani d . 1 C
H7 1.2536 0.5358 0.0071 0.054 Uiso calc R 1 H
C8 1.30038(16) 0.62540(17) 0.1990(4) 0.0473(7) Uani d . 1 C
C9 1.28116(17) 0.68179(18) 0.3341(4) 0.0510(7) Uani d . 1 C
H9 1.3215 0.7179 0.4009 0.061 Uiso calc R 1 H
C10 1.20218(16) 0.68395(17) 0.3685(4) 0.0473(7) Uani d . 1 C
H10 1.1893 0.7223 0.4582 0.057 Uiso calc R 1 H
C11 1.08189(18) 0.61771(17) 0.6574(3) 0.0498(7) Uani d . 1 C
H11A 1.1376 0.6076 0.6426 0.075 Uiso calc R 1 H
H11B 1.0634 0.5685 0.7225 0.075 Uiso calc R 1 H
H11C 1.0789 0.6716 0.7259 0.075 Uiso calc R 1 H
C12 0.89840(18) 0.62496(18) 0.6126(3) 0.0492(7) Uani d . 1 C
H12A 0.8428 0.6451 0.5762 0.074 Uiso calc R 1 H
H12B 0.9269 0.6637 0.7061 0.074 Uiso calc R 1 H
H12C 0.8984 0.5654 0.6600 0.074 Uiso calc R 1 H
C13 0.81572(15) 0.63178(15) 0.1811(3) 0.0369(6) Uani d . 1 C
C14 0.75468(16) 0.59285(17) 0.2648(4) 0.0415(6) Uani d . 1 C
H14 0.7698 0.5628 0.3758 0.050 Uiso calc R 1 H
C15 0.67303(17) 0.59795(18) 0.1869(4) 0.0473(7) Uani d . 1 C
C16 0.64905(16) 0.64121(17) 0.0186(4) 0.0478(7) Uani d . 1 C
C17 0.70876(16) 0.67712(18) -0.0678(4) 0.0483(7) Uani d . 1 C
H17 0.6938 0.7045 -0.1817 0.058 Uiso calc R 1 H
C18 0.79080(15) 0.67299(16) 0.0131(3) 0.0417(6) Uani d . 1 C
H18 0.8300 0.6985 -0.0468 0.050 Uiso calc R 1 H
C19 0.6301(2) 0.5092(3) 0.4177(6) 0.1128(16) Uani d . 1 C
H19A 0.6626 0.4597 0.3896 0.169 Uiso calc R 1 H
H19B 0.5805 0.4874 0.4526 0.169 Uiso calc R 1 H
H19C 0.6608 0.5428 0.5174 0.169 Uiso calc R 1 H
C20 0.5401(2) 0.6824(3) -0.2204(6) 0.1015(13) Uani d . 1 C
H20A 0.5569 0.7437 -0.2166 0.152 Uiso calc R 1 H
H20B 0.4813 0.6790 -0.2511 0.152 Uiso calc R 1 H
H20C 0.5639 0.6513 -0.3116 0.152 Uiso calc R 1 H

loop_
_atom_site_aniso_label
_atom_site_aniso_U_11
_atom_site_aniso_U_22
_atom_site_aniso_U_33
_atom_site_aniso_U_12
_atom_site_aniso_U_13
_atom_site_aniso_U_23
Br1 0.03954(19) 0.0844(3) 0.1013(3) -0.00158(15) 0.02103(17) 0.00246(19)
S1 0.0345(3) 0.0534(4) 0.0309(3) -0.0018(3) 0.0053(2) -0.0016(3)
O1 0.0432(12) 0.0895(17) 0.0936(17) -0.0008(11) 0.0276(11) 0.0224(14)
O2 0.0343(11) 0.0793(15) 0.0914(17) 0.0045(10) 0.0055(11) 0.0140(12)
C1 0.0385(13) 0.0360(14) 0.0334(13) 0.0002(11) 0.0028(10) -0.0020(11)
C2 0.0448(15) 0.0288(13) 0.0344(14) 0.0021(11) 0.0029(11) -0.0010(11)
C3 0.0445(14) 0.0292(13) 0.0339(13) 0.0043(11) 0.0074(11) 0.0010(10)
C4 0.0373(13) 0.0309(13) 0.0353(13) -0.0001(10) 0.0103(10) 0.0006(11)
C5 0.0357(13) 0.0351(14) 0.0368(13) -0.0005(11) 0.0017(10) 0.0033(12)
C6 0.0406(14) 0.0433(16) 0.0390(15) -0.0055(12) 0.0058(11) -0.0061(12)
C7 0.0451(16) 0.0457(16) 0.0469(16) -0.0008(13) 0.0125(13) -0.0064(13)
C8 0.0340(14) 0.0475(17) 0.0597(18) 0.0029(13) 0.0068(13) 0.0076(14)
C9 0.0418(16) 0.0474(17) 0.0590(18) -0.0063(13) -0.0042(13) -0.0070(14)
C10 0.0438(16) 0.0442(17) 0.0512(17) -0.0010(12) 0.0014(13) -0.0103(13)
C11 0.0553(17) 0.0565(18) 0.0342(15) 0.0019(14) -0.0014(12) 0.0011(12)
C12 0.0621(19) 0.0534(18) 0.0342(14) 0.0024(14) 0.0148(13) 0.0048(12)
C13 0.0387(14) 0.0335(14) 0.0384(14) -0.0010(11) 0.0067(11) -0.0036(11)
C14 0.0409(15) 0.0425(15) 0.0432(15) 0.0010(12) 0.0132(12) 0.0045(12)
C15 0.0397(15) 0.0453(17) 0.0605(19) -0.0018(12) 0.0187(13) 0.0018(13)
C16 0.0349(14) 0.0453(17) 0.0619(18) 0.0025(12) 0.0055(13) -0.0001(14)
C17 0.0440(16) 0.0500(17) 0.0485(16) -0.0001(13) 0.0014(13) 0.0068(13)
C18 0.0403(14) 0.0408(15) 0.0449(16) -0.0050(12) 0.0098(12) 0.0029(12)
C19 0.081(3) 0.148(4) 0.119(4) -0.010(3) 0.043(3) 0.061(3)
C20 0.048(2) 0.136(4) 0.109(3) 0.011(2) -0.015(2) 0.030(3)

loop_
_atom_type_symbol
_atom_type_description
_atom_type_scat_dispersion_real
_atom_type_scat_dispersion_imag
_atom_type_scat_source
C C 0.0033 0.0016 'International Tables Vol C Tables 4.2.6.8 and 6.1.1.4'
H H 0.0000 0.0000 'International Tables Vol C Tables 4.2.6.8 and 6.1.1.4'
O O 0.0106 0.0060 'International Tables Vol C Tables 4.2.6.8 and 6.1.1.4'
S S 0.1246 0.1234 'International Tables Vol C Tables 4.2.6.8 and 6.1.1.4'
Br Br -0.2901 2.4595 'International Tables Vol C Tables 4.2.6.8 and 6.1.1.4'

loop_
_geom_angle_atom_site_label_1
_geom_angle_atom_site_label_2
_geom_angle_atom_site_label_3
_geom_angle
C4 S1 C1 92.65(12)
C15 O1 C19 118.4(2)
C16 O2 C20 117.5(2)
C2 C1 C5 131.1(2)
C2 C1 S1 110.46(19)
C5 C1 S1 118.41(17)
C1 C2 C3 113.2(2)
C1 C2 C11 124.4(2)
C3 C2 C11 122.3(2)
C4 C3 C2 113.5(2)
C4 C3 C12 125.8(2)
C2 C3 C12 120.7(2)
C3 C4 C13 131.8(2)
C3 C4 S1 110.24(18)
C13 C4 S1 117.94(17)
C6 C5 C10 117.2(2)
C6 C5 C1 121.1(2)
C10 C5 C1 121.7(2)
C7 C6 C5 121.9(2)
C7 C6 H6 119.0
C5 C6 H6 119.0
C6 C7 C8 119.8(3)
C6 C7 H7 120.1
C8 C7 H7 120.1
C7 C8 C9 120.2(3)
C7 C8 Br1 119.2(2)
C9 C8 Br1 120.6(2)
C10 C9 C8 119.6(2)
C10 C9 H9 120.2
C8 C9 H9 120.2
C9 C10 C5 121.2(3)
C9 C10 H10 119.4
C5 C10 H10 119.4
C2 C11 H11A 109.5
C2 C11 H11B 109.5
H11A C11 H11B 109.5
C2 C11 H11C 109.5
H11A C11 H11C 109.5
H11B C11 H11C 109.5
C3 C12 H12A 109.5
C3 C12 H12B 109.5
H12A C12 H12B 109.5
C3 C12 H12C 109.5
H12A C12 H12C 109.5
H12B C12 H12C 109.5
C18 C13 C14 117.3(2)
C18 C13 C4 121.0(2)
C14 C13 C4 121.6(2)
C15 C14 C13 121.6(2)
C15 C14 H14 119.2
C13 C14 H14 119.2
O1 C15 C14 124.7(3)
O1 C15 C16 115.2(2)
C14 C15 C16 120.1(2)
O2 C16 C17 125.7(3)
O2 C16 C15 115.6(2)
C17 C16 C15 118.7(2)
C16 C17 C18 120.8(3)
C16 C17 H17 119.6
C18 C17 H17 119.6
C13 C18 C17 121.4(2)
C13 C18 H18 119.3
C17 C18 H18 119.3
O1 C19 H19A 109.5
O1 C19 H19B 109.5
H19A C19 H19B 109.5
O1 C19 H19C 109.5
H19A C19 H19C 109.5
H19B C19 H19C 109.5
O2 C20 H20A 109.5
O2 C20 H20B 109.5
H20A C20 H20B 109.5
O2 C20 H20C 109.5
H20A C20 H20C 109.5
H20B C20 H20C 109.5

loop_
_geom_bond_atom_site_label_1
_geom_bond_atom_site_label_2
_geom_bond_distance
_geom_bond_publ_flag
Br1 C8 1.890(3) yes
S1 C4 1.733(2) ?
S1 C1 1.734(2) ?
O1 C15 1.362(3) yes
O1 C19 1.398(4) ?
O2 C16 1.361(3) yes
O2 C20 1.412(4) ?
C1 C2 1.369(3) ?
C1 C5 1.462(3) ?
C2 C3 1.423(3) ?
C2 C11 1.500(3) ?
C3 C4 1.371(3) ?
C3 C12 1.509(3) ?
C4 C13 1.475(3) ?
C5 C6 1.390(3) ?
C5 C10 1.404(3) ?
C6 C7 1.370(3) ?
C6 H6 0.9300 ?
C7 C8 1.372(4) ?
C7 H7 0.9300 ?
C8 C9 1.388(4) ?
C9 C10 1.375(4) ?
C9 H9 0.9300 ?
C10 H10 0.9300 ?
C11 H11A 0.9600 ?
C11 H11B 0.9600 ?
C11 H11C 0.9600 ?
C12 H12A 0.9600 ?
C12 H12B 0.9600 ?
C12 H12C 0.9600 ?
C13 C18 1.382(3) ?
C13 C14 1.402(4) ?
C14 C15 1.373(4) ?
C14 H14 0.9300 ?
C15 C16 1.396(4) ?
C16 C17 1.377(4) ?
C17 C18 1.384(3) ?
C17 H17 0.9300 ?
C18 H18 0.9300 ?
C19 H19A 0.9600 ?
C19 H19B 0.9600 ?
C19 H19C 0.9600 ?
C20 H20A 0.9600 ?
C20 H20B 0.9600 ?
C20 H20C 0.9600 ?

loop_
_geom_torsion_atom_site_label_1
_geom_torsion_atom_site_label_2
_geom_torsion_atom_site_label_3
_geom_torsion_atom_site_label_4
_geom_torsion
C4 S1 C1 C2 0.64(19)
C4 S1 C1 C5 179.13(18)
C5 C1 C2 C3 -178.8(2)
S1 C1 C2 C3 -0.6(3)
C5 C1 C2 C11 -2.4(4)
S1 C1 C2 C11 175.79(19)
C1 C2 C3 C4 0.2(3)
C11 C2 C3 C4 -176.3(2)
C1 C2 C3 C12 -178.4(2)
C11 C2 C3 C12 5.2(3)
C2 C3 C4 C13 -178.5(2)
C12 C3 C4 C13 0.0(4)
C2 C3 C4 S1 0.3(3)
C12 C3 C4 S1 178.7(2)
C1 S1 C4 C3 -0.51(18)
C1 S1 C4 C13 178.43(19)
C2 C1 C5 C6 133.8(3)
S1 C1 C5 C6 -44.3(3)
C2 C1 C5 C10 -46.3(4)
S1 C1 C5 C10 135.6(2)
C10 C5 C6 C7 1.1(4)
C1 C5 C6 C7 -178.9(2)
C5 C6 C7 C8 0.2(4)
C6 C7 C8 C9 -1.1(4)
C6 C7 C8 Br1 177.74(19)
C7 C8 C9 C10 0.7(4)
Br1 C8 C9 C10 -178.2(2)
C8 C9 C10 C5 0.7(4)
C6 C5 C10 C9 -1.6(4)
C1 C5 C10 C9 178.5(2)
C3 C4 C13 C18 150.6(3)
S1 C4 C13 C18 -28.0(3)
C3 C4 C13 C14 -29.6(4)
S1 C4 C13 C14 151.8(2)
C18 C13 C14 C15 -2.2(4)
C4 C13 C14 C15 178.0(2)
C19 O1 C15 C14 -9.2(5)
C19 O1 C15 C16 171.3(3)
C13 C14 C15 O1 -178.2(3)
C13 C14 C15 C16 1.2(4)
C20 O2 C16 C17 2.1(4)
C20 O2 C16 C15 -177.2(3)
O1 C15 C16 O2 -0.3(4)
C14 C15 C16 O2 -179.8(2)
O1 C15 C16 C17 -179.6(2)
C14 C15 C16 C17 0.9(4)
O2 C16 C17 C18 178.8(2)
C15 C16 C17 C18 -2.0(4)
C14 C13 C18 C17 1.1(4)
C4 C13 C18 C17 -179.1(2)
C16 C17 C18 C13 1.0(4)

loop_
_cod_related_entry_id
_cod_related_entry_database
_cod_related_entry_code
1 ChemSpider 21129720
